data_8100041
loop_
_publ_author_name
'Haberroth, K.'
'Hanack, M.'
'Maichle-M\"ossmer, C.'

_publ_section_title
;
Crystal structure of [9,22-(bisbutyloxy)hemiporphyrazinato]nickel(II), 
C~34~H~30~N~8~O~2~Ni
;
_journal_issue 2
_journal_name_full 'Zeitschrift f\"ur Kristallographie - New Crystal Structures'
_journal_page_first 127
_journal_page_last 128
_journal_volume 219
_journal_year 2004
_chemical_formula_moiety 'C34 H30 N8 Ni O2'
_chemical_formula_sum 'C34 H30 N8 Ni O2'
_chemical_formula_weight 641.35
_space_group_IT_number 14
_symmetry_cell_setting monoclinic
_symmetry_space_group_name_Hall '-P 2yn'
_symmetry_space_group_name_H-M 'P 1 21/n 1'
_cell_angle_alpha 90
_cell_angle_beta 99.10(1)
_cell_angle_gamma 90
_cell_formula_units_Z 2
_cell_length_a 14.048(4)
_cell_length_b 4.7256(1)
_cell_length_c 21.491(6)
_cell_measurement_temperature 293
_cell_volume 1409.8
_diffrn_ambient_temperature 293
_exptl_crystal_density_diffrn 1.510
_cod_depositor_comments
;
The following automatic conversions were performed:
'_symmetry_cell_setting' value 'Monoclinic' changed to 'monoclinic'
according to '/home/saulius/struct/CIF-dictionaries/cif_core.dic'
dictionary named 'cif_core.dic' version 2.4.1 from 2010-06-29.

Automatic conversion script
Id: cif_fix_enum 1527 2010-12-29 10:47:43Z saulius 
;
_cod_original_sg_symbol_H-M 'P 21/n'
_cod_database_code 8100041

loop_
_symmetry_equiv_pos_as_xyz
x,y,z
1/2-x,1/2+y,1/2-z
-x,-y,-z
1/2+x,1/2-y,1/2+z

loop_
_atom_site_label
_atom_site_type_symbol
_atom_site_fract_x
_atom_site_fract_y
_atom_site_fract_z
_atom_site_U_iso_or_equiv
_atom_site_adp_type
_atom_site_occupancy
_atom_site_symmetry_multiplicity
_atom_site_Wyckoff_symbol
_atom_site_calc_flag
_atom_site_refinement_flags
_atom_site_disorder_assembly
_atom_site_disorder_group
NI1 Ni 0.000 0.000 0.000 0.04178(2) Uani 1 2 a d . . .
O41 O 0.0630(2) 0.5228(8) -0.2606(1) 0.0371(2) Uani 1 4 e d . . .
N1 N 0.02230(2) 0.17520(3) -0.08510(5) 0.025(2) Uani 1 4 e d . . .
N20 N 0.1024(3) 0.0971(8) 0.1522(2) 0.0291(3) Uani 1 4 e d . . .
N21 N 0.0980(3) 0.2319(8) 0.0434(2) 0.0244(5) Uani 1 4 e d . . .
N30 N 0.1518(3) 0.4948(9) -0.0405(2) 0.0334(4) Uani 1 4 e d . . .
C2 C -0.0300(3) 0.103(1) -0.1430(2) 0.0266(3) Uani 1 4 e d . . .
C3 C -0.0158(4) 0.219(1) -0.2000(2) 0.0304(1) Uani 1 4 e d . . .
C4 C 0.0542(4) 0.421(1) -0.2027(2) 0.0304(2) Uani 1 4 e d . . .
C5 C 0.1099(3) 0.497(1) -0.1468(2) 0.0304(1) Uani 1 4 e d . . .
C6 C 0.0908(3) 0.378(1) -0.0902(2) 0.0279(5) Uani 1 4 e d . . .
C22 C 0.1304(3) 0.237(1) 0.1079(2) 0.0252(4) Uani 1 4 e d . . .
C23 C 0.2085(3) 0.447(1) 0.1225(2) 0.0267(6) Uani 1 4 e d . . .
C24 C 0.2640(4) 0.527(1) 0.1790(2) 0.0329(4) Uani 1 4 e d . . .
C25 C 0.3330(4) 0.736(1) 0.1758(2) 0.0432(4) Uani 1 4 e d . . .
C26 C 0.3464(4) 0.855(1) 0.1187(2) 0.0355(2) Uani 1 4 e d . . .
C27 C 0.2901(4) 0.773(1) 0.0625(2) 0.0355(2) Uani 1 4 e d . . .
C28 C 0.2221(3) 0.564(1) 0.0663(2) 0.0291(2) Uani 1 4 e d . . .
C29 C 0.1519(3) 0.426(1) 0.0172(2) 0.0266(3) Uani 1 4 e d . . .
C42 C 0.1358(4) 0.733(1) -0.2647(2) 0.0367(1) Uani 1 4 e d . . .
C43 C 0.1147(4) 0.859(1) -0.3303(2) 0.0393(2) Uani 1 4 e d . . .
C44 C 0.1228(4) 0.656(1) -0.3833(2) 0.0469(3) Uani 1 4 e d . . .
C45 C 0.0941(5) 0.795(2) -0.4473(3) 0.0671(3) Uani 1 4 e d . . .
H24 H 0.2548 0.4432 0.2184 0.0418 Uiso 1 4 e d . . .
H25 H 0.3719 0.7987 0.2142 0.0469 Uiso 1 4 e d . . .
H26 H 0.3959 0.9976 0.1180 0.0469 Uiso 1 4 e d . . .
H27 H 0.2977 0.8572 0.0227 0.0443 Uiso 1 4 e d . . .
H3 H -0.0558 0.1582 -0.2383 0.0393 Uiso 1 4 e d . . .
H5 H 0.1628 0.6287 -0.1464 0.0405 Uiso 1 4 e d . . .
H421 H 0.1992 0.6475 -0.2581 0.0494 Uiso 1 4 e d . . .
H422 H 0.1355 0.8752 -0.2329 0.0494 Uiso 1 4 e d . . .
H431 H 0.1578 1.0148 -0.3333 0.0519 Uiso 1 4 e d . . .
H432 H 0.0502 0.9333 -0.3363 0.0519 Uiso 1 4 e d . . .
H441 H 0.0817 0.4956 -0.3799 0.0633 Uiso 1 4 e d . . .
H442 H 0.1879 0.5878 -0.3792 0.0633 Uiso 1 4 e d . . .
H451 H 0.0999 0.6646 -0.4806 0.0861 Uiso 1 4 e d . . .
H452 H 0.0295 0.8608 -0.4520 0.0861 Uiso 1 4 e d . . .
H453 H 0.1356 0.9530 -0.4513 0.0861 Uiso 1 4 e d . . .

loop_
_atom_site_aniso_label
_atom_site_aniso_U_11
_atom_site_aniso_U_22
_atom_site_aniso_U_33
_atom_site_aniso_U_23
_atom_site_aniso_U_13
_atom_site_aniso_U_12
NI1 0.0454(7) 0.0398(5) 0.0394(4) -0.0017(5) 0.0045(4) -0.0007(5)
O41 0.042(2) 0.043(2) 0.026(1) -0.014(2) 0.006(1) 0.007(1)
N1 0.021(2) 0.028(2) 0.026(2) -0.002(2) 0.004(1) -0.001(2)
N20 0.029(2) 0.032(2) 0.026(2) -0.006(2) 0.003(2) -0.001(2)
N21 0.021(2) 0.026(2) 0.025(2) -0.004(2) 0.002(1) 0.000(2)
N30 0.030(2) 0.040(2) 0.030(2) -0.011(2) 0.002(2) 0.002(2)
C2 0.023(3) 0.029(2) 0.028(2) 0.000(2) 0.003(2) -0.002(2)
C3 0.034(3) 0.032(2) 0.026(2) -0.006(2) 0.003(2) 0.002(2)
C4 0.030(3) 0.033(3) 0.027(2) 0.002(2) 0.006(2) 0.004(2)
C5 0.028(3) 0.037(2) 0.029(2) -0.004(2) 0.006(2) 0.004(2)
C6 0.021(3) 0.033(2) 0.030(2) 0.000(2) 0.002(2) -0.001(2)
C22 0.024(3) 0.024(2) 0.027(2) 0.002(2) 0.001(2) -0.003(2)
C23 0.022(3) 0.028(2) 0.030(2) 0.000(2) 0.002(2) -0.003(2)
C24 0.031(3) 0.034(3) 0.030(2) 0.000(2) 0.000(2) -0.002(2)
C25 0.029(3) 0.038(3) 0.036(2) -0.002(2) -0.000(2) -0.006(2)
C26 0.025(3) 0.038(3) 0.044(2) -0.007(2) 0.004(2) -0.006(2)
C27 0.030(3) 0.040(3) 0.036(2) -0.009(2) 0.004(2) 0.002(2)
C28 0.023(3) 0.033(3) 0.031(2) -0.001(2) 0.003(2) -0.002(2)
C29 0.022(3) 0.029(2) 0.029(2) -0.001(2) 0.005(2) -0.001(2)
C42 0.036(3) 0.042(3) 0.033(2) -0.008(2) 0.004(2) 0.006(2)
C43 0.043(3) 0.037(3) 0.036(2) -0.002(3) 0.008(2) 0.011(2)
C44 0.053(4) 0.050(3) 0.039(2) 0.010(3) 0.014(2) 0.007(2)
C45 0.087(5) 0.080(5) 0.035(2) 0.015(4) 0.015(3) 0.012(3)

loop_
_geom_bond_atom_site_label_1
_geom_bond_atom_site_label_2
_geom_bond_distance
_geom_bond_site_symmetry_1
_geom_bond_site_symmetry_2
_geom_bond_publ_flag
Ni1 N1 2.0741(3) . . ?
Ni1 N21 1.8835(3) . . ?
Ni1 N1 2.0741(3) . . ?
Ni1 N21 1.8835(3) . . ?
O41 C4 1.3569(5) . . ?
O41 C42 1.4347(6) . . ?
N1 C2 1.3835(6) . . ?
N1 C6 1.3712(6) . . ?
N20 C2 1.3765(6) . . ?
N20 C22 1.2696(6) . . ?
N21 C22 1.3891(5) . . ?
N21 C29 1.3629(6) . . ?
N30 C6 1.3737(5) . . ?
N30 C29 1.2812(5) . . ?
C2 C3 1.3838(6) . . ?
C3 C4 1.3748(7) . . ?
C4 C5 1.3732(6) . . ?
C5 C6 1.4027(6) . . ?
C22 C23 1.4723(6) . . ?
C23 C24 1.3872(6) . . ?
C23 C28 1.3677(6) . . ?
C24 C25 1.3894(7) . . ?
C25 C26 1.3882(7) . . ?
C26 C27 1.3895(6) . . ?
C27 C28 1.3817(8) . . ?
C28 C29 1.4757(6) . . ?
C42 C43 1.5145(7) . . ?
C43 C44 1.5038(7) . . ?
C44 C45 1.5184(8) . . ?

_cod_duplicate_entry 8100025
